data_2206293
loop_
_publ_author_name
'Niemeyer, Mark'
'Hoffmann, Michael'

_publ_section_title
;A dimeric aluminium amide,
 bis(<i>trans</i>-\m~2~-pentafluoroanilino-\k^2^<i>N</i>:<i>N</i>)bis[dimethylaluminium(III)]
;
_journal_issue 7
_journal_name_full 'Acta Crystallographica Section E'
_journal_page_first m1334
_journal_page_last m1336
_journal_paper_doi 10.1107/S1600536805017915
_journal_volume 61
_journal_year 2005
_chemical_formula_iupac '[Al2 (C H3)4 (C6 H F5 N)2]'
_chemical_formula_moiety 'C16 H14 Al2 F10 N2'
_chemical_formula_sum 'C16 H14 Al2 F10 N2'
_chemical_formula_weight 478.25
_chemical_name_systematic
;
bis[trans-(\m~2~-pentafluoroanilino-\k^2^N:N)]bis[dimethylaluminium(III)]
;
_chemical_temperature_decomposition 382(8)
_space_group_IT_number 2
_symmetry_cell_setting triclinic
_symmetry_space_group_name_Hall '-P 1'
_symmetry_space_group_name_H-M 'P -1'
_atom_sites_solution_hydrogens geom
_atom_sites_solution_primary direct
_atom_sites_solution_secondary difmap
_audit_creation_method SHELXL97
_cell_angle_alpha 82.24(2)
_cell_angle_beta 84.87(2)
_cell_angle_gamma 68.06(2)
_cell_formula_units_Z 2
_cell_length_a 9.651(3)
_cell_length_b 10.584(3)
_cell_length_c 10.681(3)
_cell_measurement_reflns_used 39
_cell_measurement_temperature 173(2)
_cell_measurement_theta_max 12.5
_cell_measurement_theta_min 7.9
_cell_volume 1001.8(5)
_computing_cell_refinement P3
_computing_data_collection 'P3 (Siemens, 1989)'
_computing_data_reduction 'XDISK (Siemens, 1989)'
_computing_molecular_graphics 'SHELXTL (Sheldrick, 1998)'
_computing_publication_material SHELXTL
_computing_structure_refinement 'SHELXL97 (Sheldrick, 1997)'
_computing_structure_solution 'SHELXS97 (Sheldrick, 1997)'
_diffrn_ambient_temperature 173(2)
_diffrn_measured_fraction_theta_full 0.998
_diffrn_measured_fraction_theta_max 0.998
_diffrn_measurement_device_type 'Rebuilt Syntex P2~1~/Siemens P3 four-circle'
_diffrn_measurement_method Wyckoff
_diffrn_radiation_monochromator graphite
_diffrn_radiation_source 'fine-focus sealed tube'
_diffrn_radiation_type MoK\a
_diffrn_radiation_wavelength 0.71073
_diffrn_reflns_av_R_equivalents 0.018
_diffrn_reflns_av_sigmaI/netI 0.010
_diffrn_reflns_limit_h_max 12
_diffrn_reflns_limit_h_min -12
_diffrn_reflns_limit_k_max 13
_diffrn_reflns_limit_k_min -12
_diffrn_reflns_limit_l_max 14
_diffrn_reflns_limit_l_min -14
_diffrn_reflns_number 5088
_diffrn_reflns_theta_full 28.0
_diffrn_reflns_theta_max 28.0
_diffrn_reflns_theta_min 1.9
_diffrn_standards_decay_% 0.2
_diffrn_standards_interval_count 198
_diffrn_standards_number 2
_exptl_absorpt_coefficient_mu 0.241
_exptl_absorpt_correction_type none
_exptl_crystal_colour colourless
_exptl_crystal_density_diffrn 1.585
_exptl_crystal_density_method 'not measured'
_exptl_crystal_description block
_exptl_crystal_F_000 480
_exptl_crystal_size_max 0.75
_exptl_crystal_size_mid 0.60
_exptl_crystal_size_min 0.60
_refine_diff_density_max 0.27
_refine_diff_density_min -0.25
_refine_ls_extinction_method none
_refine_ls_goodness_of_fit_ref 1.08
_refine_ls_hydrogen_treatment mixed
_refine_ls_matrix_type full
_refine_ls_number_parameters 295
_refine_ls_number_reflns 4809
_refine_ls_number_restraints 0
_refine_ls_restrained_S_all 1.08
_refine_ls_R_factor_all 0.040
_refine_ls_R_factor_gt 0.037
_refine_ls_shift/su_max 0.000
_refine_ls_shift/su_mean 0.000
_refine_ls_structure_factor_coef Fsqd
_refine_ls_weighting_details 'calc w = 1/[\s^2^(Fo^2^)+(0.0563P)^2^+0.3866P] where P=(Fo^2^+2Fc^2^)/3'
_refine_ls_weighting_scheme calc
_refine_ls_wR_factor_gt 0.105
_refine_ls_wR_factor_ref 0.107
_reflns_number_gt 4472
_reflns_number_total 4809
_reflns_threshold_expression I>2\s(I)
_cod_data_source_file sj6099.cif
_cod_data_source_block I
_cod_depositor_comments
;
The following automatic conversions were performed:

'_chemical_melting_point' tag was changed to
'_chemical_temperature_decomposition' since the value had been given
as '374--390 K (dec.)'. The value was changed to '382(8)' - the
average value was taken and precision was estimated.

Automatic conversion script
Id: cif_fix_values 1646 2011-03-28 12:23:43Z adriana 

The following automatic conversions were performed:

'_chemical_melting_point' tag was changed to
'_chemical_temperature_decomposition' since the value had been given
as '374--390 K (dec.)'. The value was changed to '382(8)' - the
average value was taken and precision was estimated.

Automatic conversion script
Id: cif_fix_values 1715 2011-07-08 13:25:40Z adriana 
;
_cod_database_code 2206293
_cod_database_fobs_code 2206293

loop_
_symmetry_equiv_pos_as_xyz
'x, y, z'
'-x, -y, -z'

loop_
_atom_site_label
_atom_site_fract_x
_atom_site_fract_y
_atom_site_fract_z
_atom_site_U_iso_or_equiv
_atom_site_adp_type
_atom_site_calc_flag
_atom_site_refinement_flags
_atom_site_occupancy
_atom_site_type_symbol
Al1 0.23105(5) 0.63965(4) 0.24040(4) 0.03044(12) Uani d . 1 Al
Al2 -0.02164(5) 0.84810(4) 0.34625(4) 0.02949(11) Uani d . 1 Al
N1 0.19823(13) 0.80714(13) 0.32361(11) 0.0292(2) Uani d . 1 N
H1 0.236(2) 0.781(2) 0.394(2) 0.041(5) Uiso d . 1 H
N2 0.01150(13) 0.71915(12) 0.21881(11) 0.0277(2) Uani d . 1 N
H2 0.000(2) 0.767(2) 0.146(2) 0.043(5) Uiso d . 1 H
C1 0.2799(2) 0.48726(19) 0.37406(19) 0.0484(4) Uani d . 1 C
H1A 0.3193 0.4006 0.3364 0.131(14) Uiso calc R 1 H
H1B 0.1896 0.4922 0.4263 0.099(10) Uiso calc R 1 H
H1C 0.3554 0.4923 0.4268 0.126(13) Uiso calc R 1 H
C2 0.3481(2) 0.6351(2) 0.08299(18) 0.0476(4) Uani d . 1 C
H2A 0.4019 0.5397 0.0664 0.117(12) Uiso calc R 1 H
H2B 0.4202 0.6789 0.0891 0.095(10) Uiso calc R 1 H
H2C 0.2816 0.6843 0.0138 0.101(10) Uiso calc R 1 H
C3 -0.0480(2) 0.7611(2) 0.51555(16) 0.0453(4) Uani d . 1 C
H3A -0.1550 0.7865 0.5379 0.119(12) Uiso calc R 1 H
H3B -0.0011 0.7918 0.5769 0.127(13) Uiso calc R 1 H
H3C -0.0012 0.6613 0.5167 0.101(10) Uiso calc R 1 H
C4 -0.13667(19) 1.03781(17) 0.2882(2) 0.0447(4) Uani d . 1 C
H4A -0.2322 1.0681 0.3367 0.159(17) Uiso calc R 1 H
H4B -0.1554 1.0458 0.1982 0.120(13) Uiso calc R 1 H
H4C -0.0805 1.0952 0.3003 0.125(13) Uiso calc R 1 H
C11 0.25401(15) 0.90774(14) 0.26485(13) 0.0281(3) Uani d . 1 C
F12 0.12727(11) 0.93655(11) 0.07862(9) 0.0443(2) Uani d . 1 F
C12 0.21943(16) 0.96980(16) 0.14322(14) 0.0334(3) Uani d . 1 C
F13 0.24040(15) 1.12174(14) -0.03318(12) 0.0650(4) Uani d . 1 F
C13 0.27614(18) 1.06597(18) 0.08552(17) 0.0419(4) Uani d . 1 C
F14 0.42145(15) 1.19950(14) 0.09241(15) 0.0733(4) Uani d . 1 F
C14 0.36805(19) 1.10561(18) 0.1488(2) 0.0468(4) Uani d . 1 C
F15 0.48986(14) 1.08567(14) 0.33497(14) 0.0630(3) Uani d . 1 F
C15 0.40269(18) 1.04785(18) 0.27062(18) 0.0418(4) Uani d . 1 C
F16 0.38313(12) 0.89421(12) 0.44440(9) 0.0465(2) Uani d . 1 F
C16 0.34717(16) 0.95011(16) 0.32627(14) 0.0330(3) Uani d . 1 C
C21 -0.07424(15) 0.63362(14) 0.22351(12) 0.0272(3) Uani d . 1 C
F22 -0.28388(10) 0.79546(9) 0.31675(10) 0.0389(2) Uani d . 1 F
C22 -0.21989(15) 0.67250(14) 0.27318(13) 0.0290(3) Uani d . 1 C
F23 -0.44265(10) 0.63218(10) 0.32875(10) 0.0422(2) Uani d . 1 F
C23 -0.30305(16) 0.59048(15) 0.27825(14) 0.0319(3) Uani d . 1 C
F24 -0.32166(12) 0.38511(11) 0.23823(12) 0.0503(3) Uani d . 1 F
C24 -0.24228(17) 0.46527(15) 0.23117(15) 0.0348(3) Uani d . 1 C
F25 -0.03903(13) 0.30520(10) 0.12871(12) 0.0526(3) Uani d . 1 F
C25 -0.09920(18) 0.42495(15) 0.17798(15) 0.0357(3) Uani d . 1 C
F26 0.12142(11) 0.46526(10) 0.12188(10) 0.0433(2) Uani d . 1 F
C26 -0.01767(16) 0.50779(15) 0.17528(14) 0.0317(3) Uani d . 1 C

loop_
_atom_site_aniso_label
_atom_site_aniso_U_11
_atom_site_aniso_U_22
_atom_site_aniso_U_33
_atom_site_aniso_U_12
_atom_site_aniso_U_13
_atom_site_aniso_U_23
Al1 0.0235(2) 0.0325(2) 0.0337(2) -0.00955(16) 0.00093(16) -0.00207(17)
Al2 0.0265(2) 0.0326(2) 0.0324(2) -0.01465(17) 0.00489(16) -0.00647(16)
N1 0.0271(6) 0.0375(6) 0.0255(5) -0.0159(5) -0.0028(4) 0.0014(5)
N2 0.0252(5) 0.0307(6) 0.0283(6) -0.0121(5) -0.0005(4) -0.0018(4)
C1 0.0432(9) 0.0412(9) 0.0572(11) -0.0152(7) -0.0087(8) 0.0106(8)
C2 0.0347(8) 0.0610(11) 0.0454(9) -0.0162(8) 0.0122(7) -0.0133(8)
C3 0.0494(10) 0.0613(11) 0.0341(8) -0.0322(9) 0.0077(7) -0.0063(7)
C4 0.0345(8) 0.0322(8) 0.0677(12) -0.0135(6) 0.0059(7) -0.0078(7)
C11 0.0219(6) 0.0323(7) 0.0303(6) -0.0105(5) -0.0001(5) -0.0027(5)
F12 0.0390(5) 0.0631(6) 0.0363(5) -0.0266(5) -0.0146(4) 0.0082(4)
C12 0.0242(6) 0.0403(8) 0.0356(7) -0.0132(6) -0.0046(5) 0.0024(6)
F13 0.0613(7) 0.0748(8) 0.0549(7) -0.0318(6) -0.0141(6) 0.0349(6)
C13 0.0338(8) 0.0425(8) 0.0441(9) -0.0133(7) -0.0041(6) 0.0132(7)
F14 0.0642(8) 0.0606(7) 0.1045(11) -0.0436(7) 0.0017(7) 0.0168(7)
C14 0.0337(8) 0.0400(8) 0.0684(12) -0.0202(7) 0.0028(7) 0.0046(8)
F15 0.0529(7) 0.0720(8) 0.0853(9) -0.0422(6) -0.0072(6) -0.0205(7)
C15 0.0286(7) 0.0430(8) 0.0602(10) -0.0187(6) -0.0001(7) -0.0123(7)
F16 0.0462(6) 0.0673(7) 0.0334(5) -0.0270(5) -0.0091(4) -0.0075(4)
C16 0.0251(6) 0.0406(8) 0.0353(7) -0.0129(6) -0.0015(5) -0.0075(6)
C21 0.0263(6) 0.0293(6) 0.0265(6) -0.0113(5) -0.0034(5) -0.0002(5)
F22 0.0284(4) 0.0349(5) 0.0542(6) -0.0106(4) 0.0034(4) -0.0140(4)
C22 0.0271(6) 0.0284(6) 0.0313(6) -0.0096(5) -0.0036(5) -0.0025(5)
F23 0.0256(4) 0.0487(5) 0.0546(6) -0.0172(4) 0.0014(4) -0.0051(4)
C23 0.0237(6) 0.0364(7) 0.0355(7) -0.0121(5) -0.0040(5) 0.0014(6)
F24 0.0478(6) 0.0410(5) 0.0721(7) -0.0282(5) -0.0042(5) -0.0035(5)
C24 0.0354(7) 0.0319(7) 0.0412(8) -0.0179(6) -0.0078(6) 0.0023(6)
F25 0.0527(6) 0.0329(5) 0.0745(7) -0.0153(4) 0.0033(5) -0.0189(5)
C25 0.0395(8) 0.0265(7) 0.0412(8) -0.0114(6) -0.0037(6) -0.0047(6)
F26 0.0334(5) 0.0428(5) 0.0527(6) -0.0120(4) 0.0101(4) -0.0157(4)
C26 0.0278(7) 0.0324(7) 0.0329(7) -0.0093(5) -0.0001(5) -0.0032(5)

loop_
_atom_type_symbol
_atom_type_description
_atom_type_scat_dispersion_real
_atom_type_scat_dispersion_imag
_atom_type_scat_source
C C 0.0033 0.0016 'International Tables Vol C Tables 4.2.6.8 and 6.1.1.4'
H H 0.0000 0.0000 'International Tables Vol C Tables 4.2.6.8 and 6.1.1.4'
N N 0.0061 0.0033 'International Tables Vol C Tables 4.2.6.8 and 6.1.1.4'
F F 0.0171 0.0103 'International Tables Vol C Tables 4.2.6.8 and 6.1.1.4'
Al Al 0.0645 0.0514 'International Tables Vol C Tables 4.2.6.8 and 6.1.1.4'

loop_
_geom_angle_atom_site_label_1
_geom_angle_atom_site_label_2
_geom_angle_atom_site_label_3
_geom_angle
_geom_angle_publ_flag
N1 Al1 N2 85.11(5) yes
N1 Al2 N2 85.29(6) yes
Al1 N1 Al2 91.91(6) yes
Al1 N2 Al2 92.80(6) yes
C2 Al1 C1 122.92(9) no
C2 Al1 N2 113.71(7) no
C1 Al1 N2 110.06(7) no
C2 Al1 N1 112.10(8) no
C1 Al1 N1 106.30(8) no
C2 Al1 Al2 133.32(7) no
C1 Al1 Al2 103.65(7) no
N2 Al1 Al2 43.47(4) no
N1 Al1 Al2 44.08(4) no
C4 Al2 C3 123.49(9) no
C4 Al2 N2 114.32(8) no
C3 Al2 N2 110.37(7) no
C4 Al2 N1 111.57(7) no
C3 Al2 N1 104.73(7) no
C4 Al2 Al1 133.45(6) no
C3 Al2 Al1 102.75(7) no
N2 Al2 Al1 43.73(4) no
N1 Al2 Al1 44.01(4) no
C11 N1 Al1 120.33(9) no
C11 N1 Al2 121.06(10) no
C11 N1 H1 106.1(14) no
Al1 N1 H1 107.4(14) no
Al2 N1 H1 108.9(14) no
C21 N2 Al2 121.42(9) no
C21 N2 Al1 121.30(9) no
C21 N2 H2 107.6(14) no
Al2 N2 H2 106.5(14) no
Al1 N2 H2 105.4(14) no
Al1 C1 H1A 109.5 no
Al1 C1 H1B 109.5 no
H1A C1 H1B 109.5 no
Al1 C1 H1C 109.5 no
H1A C1 H1C 109.5 no
H1B C1 H1C 109.5 no
Al1 C2 H2A 109.5 no
Al1 C2 H2B 109.5 no
H2A C2 H2B 109.5 no
Al1 C2 H2C 109.5 no
H2A C2 H2C 109.5 no
H2B C2 H2C 109.5 no
Al2 C3 H3A 109.5 no
Al2 C3 H3B 109.5 no
H3A C3 H3B 109.5 no
Al2 C3 H3C 109.5 no
H3A C3 H3C 109.5 no
H3B C3 H3C 109.5 no
Al2 C4 H4A 109.5 no
Al2 C4 H4B 109.5 no
H4A C4 H4B 109.5 no
Al2 C4 H4C 109.5 no
H4A C4 H4C 109.5 no
H4B C4 H4C 109.5 no
C12 C11 C16 115.86(13) no
C12 C11 N1 122.36(13) no
C16 C11 N1 121.78(13) no
F12 C12 C13 118.41(14) no
F12 C12 C11 119.43(13) no
C13 C12 C11 122.16(14) no
F13 C13 C14 119.77(15) no
F13 C13 C12 119.70(16) no
C14 C13 C12 120.53(16) no
F14 C14 C13 120.03(18) no
F14 C14 C15 121.07(17) no
C13 C14 C15 118.90(15) no
F15 C15 C14 120.24(16) no
F15 C15 C16 119.87(17) no
C14 C15 C16 119.89(15) no
F16 C16 C15 119.04(14) no
F16 C16 C11 118.32(14) no
C15 C16 C11 122.64(15) no
C22 C21 C26 115.84(13) no
C22 C21 N2 122.25(13) no
C26 C21 N2 121.89(13) no
F22 C22 C23 118.39(13) no
F22 C22 C21 119.04(12) no
C23 C22 C21 122.57(13) no
F23 C23 C24 119.92(13) no
F23 C23 C22 120.16(14) no
C24 C23 C22 119.92(14) no
F24 C24 C25 121.06(14) no
F24 C24 C23 119.86(14) no
C25 C24 C23 119.08(13) no
F25 C25 C26 119.83(14) no
F25 C25 C24 120.20(14) no
C26 C25 C24 119.97(14) no
F26 C26 C25 118.24(13) no
F26 C26 C21 119.16(13) no
C25 C26 C21 122.59(14) no

loop_
_geom_bond_atom_site_label_1
_geom_bond_atom_site_label_2
_geom_bond_distance
_geom_bond_publ_flag
Al1 N1 1.9971(14) yes
Al1 N2 1.9883(14) yes
Al2 N1 1.9996(14) yes
Al2 N2 1.9788(14) yes
Al1 C1 1.9473(19) yes
Al1 C2 1.9358(18) yes
Al2 C3 1.9561(18) yes
Al2 C4 1.9417(19) yes
Al1 Al2 2.8728(11) yes
N1 C11 1.4159(18) yes
N2 C21 1.4306(17) yes
N1 H1 0.83(2) yes
N2 H2 0.86(2) yes
C1 H1A 0.9800 no
C1 H1B 0.9800 no
C1 H1C 0.9800 no
C2 H2A 0.9800 no
C2 H2B 0.9800 no
C2 H2C 0.9800 no
C3 H3A 0.9800 no
C3 H3B 0.9800 no
C3 H3C 0.9800 no
C4 H4A 0.9800 no
C4 H4B 0.9800 no
C4 H4C 0.9800 no
C11 C12 1.383(2) no
C11 C16 1.388(2) no
F12 C12 1.3417(17) no
C12 C13 1.379(2) no
F13 C13 1.341(2) no
C13 C14 1.372(3) no
F14 C14 1.3348(19) no
C14 C15 1.374(3) no
F15 C15 1.3303(19) no
C15 C16 1.379(2) no
F16 C16 1.3363(18) no
C21 C22 1.386(2) no
C21 C26 1.389(2) no
F22 C22 1.3429(17) no
C22 C23 1.379(2) no
F23 C23 1.3382(17) no
C23 C24 1.378(2) no
F24 C24 1.3306(17) no
C24 C25 1.377(2) no
F25 C25 1.3402(18) no
C25 C26 1.376(2) no
F26 C26 1.3456(17) no

loop_
_geom_hbond_atom_site_label_D
_geom_hbond_atom_site_label_H
_geom_hbond_atom_site_label_A
_geom_hbond_site_symmetry_A
_geom_hbond_distance_DH
_geom_hbond_distance_HA
_geom_hbond_distance_DA
_geom_hbond_angle_DHA
N1 H1 F16 . 0.83(2) 2.30(2) 2.7676(16) 115.8(17)
N2 H2 F12 . 0.86(2) 2.52(2) 3.0784(17) 122.8(17)
N2 H2 F13 2_575 0.86(2) 2.51(2) 3.0949(19) 126.1(17)

loop_
_geom_torsion_atom_site_label_1
_geom_torsion_atom_site_label_2
_geom_torsion_atom_site_label_3
_geom_torsion_atom_site_label_4
_geom_torsion
_geom_torsion_publ_flag
C2 Al1 Al2 C4 -1.26(12) no
C1 Al1 Al2 C4 174.88(10) no
N2 Al1 Al2 C4 -80.24(10) no
N1 Al1 Al2 C4 75.42(10) no
C2 Al1 Al2 C3 -174.79(10) no
C1 Al1 Al2 C3 1.36(8) no
N2 Al1 Al2 C3 106.24(8) no
N1 Al1 Al2 C3 -98.10(8) no
C2 Al1 Al2 N2 78.98(10) no
C1 Al1 Al2 N2 -104.88(8) no
N1 Al1 Al2 N2 155.66(8) no
C2 Al1 Al2 N1 -76.69(10) no
C1 Al1 Al2 N1 99.46(8) no
N2 Al1 Al2 N1 -155.66(8) no
C2 Al1 N1 C11 2.03(13) no
C1 Al1 N1 C11 138.90(11) no
N2 Al1 N1 C11 -111.60(11) no
Al2 Al1 N1 C11 -128.14(12) no
C2 Al1 N1 Al2 130.17(7) no
C1 Al1 N1 Al2 -92.96(8) no
N2 Al1 N1 Al2 16.53(5) no
C4 Al2 N1 C11 -3.35(13) no
C3 Al2 N1 C11 -139.19(12) no
N2 Al2 N1 C11 110.97(11) no
Al1 Al2 N1 C11 127.58(13) no
C4 Al2 N1 Al1 -130.92(8) no
C3 Al2 N1 Al1 93.23(8) no
N2 Al2 N1 Al1 -16.61(5) no
C4 Al2 N2 C21 -101.99(12) no
C3 Al2 N2 C21 42.46(13) no
N1 Al2 N2 C21 146.44(11) no
Al1 Al2 N2 C21 129.74(12) no
C4 Al2 N2 Al1 128.26(7) no
C3 Al2 N2 Al1 -87.28(8) no
N1 Al2 N2 Al1 16.70(5) no
C2 Al1 N2 C21 101.43(12) no
C1 Al1 N2 C21 -40.97(13) no
N1 Al1 N2 C21 -146.55(11) no
Al2 Al1 N2 C21 -129.83(12) no
C2 Al1 N2 Al2 -128.74(8) no
C1 Al1 N2 Al2 88.86(8) no
N1 Al1 N2 Al2 -16.72(5) no
Al1 N1 C11 C12 55.13(17) no
Al2 N1 C11 C12 -58.29(18) no
Al1 N1 C11 C16 -124.86(13) no
Al2 N1 C11 C16 121.73(13) no
C16 C11 C12 F12 -178.52(13) no
N1 C11 C12 F12 1.5(2) no
C16 C11 C12 C13 1.2(2) no
N1 C11 C12 C13 -178.82(14) no
F12 C12 C13 F13 -1.1(2) no
C11 C12 C13 F13 179.19(15) no
F12 C12 C13 C14 178.49(16) no
C11 C12 C13 C14 -1.2(3) no
F13 C13 C14 F14 0.1(3) no
C12 C13 C14 F14 -179.52(17) no
F13 C13 C14 C15 179.64(17) no
C12 C13 C14 C15 0.0(3) no
F14 C14 C15 F15 0.5(3) no
C13 C14 C15 F15 -179.07(16) no
F14 C14 C15 C16 -179.38(16) no
C13 C14 C15 C16 1.1(3) no
F15 C15 C16 F16 -0.4(2) no
C14 C15 C16 F16 179.42(15) no
F15 C15 C16 C11 179.05(15) no
C14 C15 C16 C11 -1.1(3) no
C12 C11 C16 F16 179.46(13) no
N1 C11 C16 F16 -0.5(2) no
C12 C11 C16 C15 0.0(2) no
N1 C11 C16 C15 179.96(14) no
Al2 N2 C21 C22 29.81(17) no
Al1 N2 C21 C22 145.80(11) no
Al2 N2 C21 C26 -151.97(11) no
Al1 N2 C21 C26 -35.98(17) no
C26 C21 C22 F22 -177.30(12) no
N2 C21 C22 F22 1.0(2) no
C26 C21 C22 C23 1.8(2) no
N2 C21 C22 C23 -179.86(13) no
F22 C22 C23 F23 -1.8(2) no
C21 C22 C23 F23 179.11(13) no
F22 C22 C23 C24 178.21(13) no
C21 C22 C23 C24 -0.9(2) no
F23 C23 C24 F24 -1.3(2) no
C22 C23 C24 F24 178.76(13) no
F23 C23 C24 C25 179.11(13) no
C22 C23 C24 C25 -0.9(2) no
F24 C24 C25 F25 2.0(2) no
C23 C24 C25 F25 -178.33(14) no
F24 C24 C25 C26 -178.00(14) no
C23 C24 C25 C26 1.6(2) no
F25 C25 C26 F26 0.3(2) no
C24 C25 C26 F26 -179.63(14) no
F25 C25 C26 C21 179.30(14) no
C24 C25 C26 C21 -0.7(2) no
C22 C21 C26 F26 177.93(12) no
N2 C21 C26 F26 -0.4(2) no
C22 C21 C26 C25 -1.0(2) no
N2 C21 C26 C25 -179.36(13) no
